data_4331493
loop_
_publ_author_name
'G\'alvez-Ruiz, Juan Carlos'
'Holl, Gerhard'
'Karaghiosoff, Konstantin'
'Klap\"otke, Thomas M.'
'L\"ohnwitz, Karolin'
'Mayer, Peter'
'N\"oth, Heinrich'
'Polborn, Kurt'
'Rohbogner, Christoph J.'
'Suter, Max'
'Weigand, Jan J.'

_publ_section_title
;
 Derivatives of 1,5-Diamino-1H-tetrazole:&#x00A0; A New Family of
 Energetic Heterocyclic-Based Salts
;
_journal_issue 12
_journal_name_full 'Inorganic Chemistry'
_journal_page_first 4237
_journal_page_last 4253
_journal_paper_doi 10.1021/ic050104g
_journal_volume 44
_journal_year 2005
_chemical_formula_moiety '(C2 H7 N6 1+),(N O3 1-)'
_chemical_formula_sum 'C2 H7 N7 O3'
_chemical_formula_weight 177.15
_chemical_melting_point 394
_chemical_name_systematic '1,5-Diamino-4-methyl-tetrazolium nitrate'
_space_group_IT_number 43
_symmetry_cell_setting orthorhombic
_symmetry_Int_Tables_number 43
_symmetry_space_group_name_Hall 'F 2 -2d'
_symmetry_space_group_name_H-M 'F d d 2'
_atom_sites_solution_hydrogens geom
_atom_sites_solution_primary direct
_atom_sites_solution_secondary difmap
_audit_creation_date 17-Jan-05
_audit_creation_method SHELXL-97
_audit_update_record ' ?'
_cell_angle_alpha 90.00
_cell_angle_beta 90.00
_cell_angle_gamma 90.00
_cell_formula_units_Z 16
_cell_length_a 18.5473(17)
_cell_length_b 30.709(3)
_cell_length_c 5.4881(4)
_cell_measurement_temperature 293(2)
_cell_volume 3125.9(5)
_computing_cell_refinement 'SMART (V4.C50)'
_computing_data_collection 'SMART (V4.C50)'
_computing_data_reduction 'SAINT (V4.D50)'
_computing_molecular_graphics 'XP (SHELXTL-Ver.5)'
_computing_publication_material 'SHELXL (Sheldrick 1997)'
_computing_structure_refinement 'SHELXL-97 (Sheldrick, 1997)'
_computing_structure_solution 'SHELXS-97 (Sheldrick, 1990)'
_diffrn_ambient_temperature 213(2)
_diffrn_measured_fraction_theta_full 0.908
_diffrn_measured_fraction_theta_max 0.908
_diffrn_measurement_device_type 'Siemens SMART Area-detector'
_diffrn_measurement_method Hemisphere
_diffrn_radiation_monochromator graphite
_diffrn_radiation_source 'fine-focus sealed tube'
_diffrn_radiation_type MoK\a
_diffrn_radiation_wavelength 0.71073
_diffrn_reflns_av_R_equivalents 0.0861
_diffrn_reflns_av_sigmaI/netI 0.0503
_diffrn_reflns_limit_h_max 24
_diffrn_reflns_limit_h_min -23
_diffrn_reflns_limit_k_max 41
_diffrn_reflns_limit_k_min -40
_diffrn_reflns_limit_l_max 6
_diffrn_reflns_limit_l_min -3
_diffrn_reflns_number 4017
_diffrn_reflns_theta_full 28.84
_diffrn_reflns_theta_max 28.84
_diffrn_reflns_theta_min 2.57
_diffrn_standards_interval_time 0
_exptl_absorpt_coefficient_mu 0.134
_exptl_absorpt_correction_T_max 0.9867
_exptl_absorpt_correction_T_min 0.9483
_exptl_absorpt_correction_type numerical
_exptl_crystal_colour colorless
_exptl_crystal_density_diffrn 1.506
_exptl_crystal_density_method 'not measured'
_exptl_crystal_description plate
_exptl_crystal_F_000 1472
_exptl_crystal_recrystallization_method 'from conc. MeOH solutions overlayerd with Et2O'
_exptl_crystal_size_max 0.40
_exptl_crystal_size_mid 0.20
_exptl_crystal_size_min 0.10
_refine_diff_density_max 0.211
_refine_diff_density_min -0.208
_refine_diff_density_rms 0.053
_refine_ls_abs_structure_details 'Flack H D (1983), Acta Cryst. A39, 876-881'
_refine_ls_abs_structure_Flack -1(3)
_refine_ls_extinction_method none
_refine_ls_goodness_of_fit_ref 1.050
_refine_ls_hydrogen_treatment mixed
_refine_ls_matrix_type full
_refine_ls_number_parameters 137
_refine_ls_number_reflns 1230
_refine_ls_number_restraints 1
_refine_ls_restrained_S_all 1.049
_refine_ls_R_factor_all 0.0587
_refine_ls_R_factor_gt 0.0418
_refine_ls_shift/su_max 0.000
_refine_ls_shift/su_mean 0.000
_refine_ls_structure_factor_coef Fsqd
_refine_ls_weighting_details 'calc w=1/[\s^2^(Fo^2^)+(0.0737P)^2^+0.0000P] where P=(Fo^2^+2Fc^2^)/3'
_refine_ls_weighting_scheme calc
_refine_ls_wR_factor_gt 0.1069
_refine_ls_wR_factor_ref 0.1177
_reflns_number_gt 983
_reflns_number_total 1230
_reflns_threshold_expression >2sigma(I)
_cod_data_source_file ic050104gsup1.cif
_cod_data_source_block bueno
_cod_depositor_comments
;
The following automatic conversions were performed:

'_symmetry_cell_setting' value 'Orthorhombic' changed to
'orthorhombic' according to
/home/saulius/struct/CIF-dictionaries/cif_core.dic dictionary named
'cif_core.dic' version 2.4.2 from 2011-04-26.

Automatic conversion script
Id: cif_fix_values 1891 2012-01-12 08:04:46Z andrius 
;
_cod_original_cell_volume 3125.8(5)
_cod_original_sg_symbol_H-M Fdd2
_cod_database_code 4331493

loop_
_symmetry_equiv_pos_as_xyz
'x, y, z'
'-x, -y, z'
'x+1/4, -y+1/4, z+1/4'
'-x+1/4, y+1/4, z+1/4'
'x, y+1/2, z+1/2'
'-x, -y+1/2, z+1/2'
'x+1/4, -y+3/4, z+3/4'
'-x+1/4, y+3/4, z+3/4'
'x+1/2, y, z+1/2'
'-x+1/2, -y, z+1/2'
'x+3/4, -y+1/4, z+3/4'
'-x+3/4, y+1/4, z+3/4'
'x+1/2, y+1/2, z'
'-x+1/2, -y+1/2, z'
'x+3/4, -y+3/4, z+1/4'
'-x+3/4, y+3/4, z+1/4'

loop_
_atom_site_label
_atom_site_type_symbol
_atom_site_fract_x
_atom_site_fract_y
_atom_site_fract_z
_atom_site_U_iso_or_equiv
_atom_site_adp_type
_atom_site_occupancy
_atom_site_symmetry_multiplicity
_atom_site_calc_flag
N4 N 0.16398(12) 0.04420(7) 0.6085(5) 0.0327(5) Uani 1 1 d
N2 N 0.20202(13) -0.01114(8) 0.8070(5) 0.0422(6) Uani 1 1 d
N5 N 0.09208(13) 0.00953(10) 0.3061(5) 0.0371(6) Uani 1 1 d
N1 N 0.15887(11) -0.02445(8) 0.6201(5) 0.0322(5) Uani 1 1 d
N3 N 0.20528(12) 0.03047(8) 0.7969(5) 0.0410(6) Uani 1 1 d
O3 O -0.01125(11) 0.11410(7) -0.2164(5) 0.0492(6) Uani 1 1 d
N6 N 0.14345(15) -0.06725(8) 0.5580(6) 0.0410(6) Uani 1 1 d
C1 C 0.13476(13) 0.00992(8) 0.4938(5) 0.0278(6) Uani 1 1 d
O1 O 0.06170(13) 0.08837(7) 0.0510(6) 0.0620(8) Uani 1 1 d
N7 N 0.00502(11) 0.08453(7) -0.0654(5) 0.0307(5) Uani 1 1 d
C2 C 0.1607(2) 0.08999(10) 0.5394(8) 0.0448(8) Uani 1 1 d
O2 O -0.03474(14) 0.05391(9) -0.0353(6) 0.0756(10) Uani 1 1 d
H2C H 0.171(2) 0.0948(13) 0.376(11) 0.073(14) Uiso 1 1 d
H2B H 0.1100(18) 0.0978(10) 0.514(8) 0.046(9) Uiso 1 1 d
H2A H 0.1858(18) 0.1029(12) 0.656(8) 0.050(10) Uiso 1 1 d
H5A H 0.0816(19) -0.0135(12) 0.266(9) 0.049(11) Uiso 1 1 d
H5B H 0.0793(18) 0.0321(12) 0.236(8) 0.050(11) Uiso 1 1 d
H6B H 0.186(2) -0.0788(12) 0.569(9) 0.058(11) Uiso 1 1 d
H6A H 0.1139(17) -0.0744(11) 0.694(7) 0.041(9) Uiso 1 1 d

loop_
_atom_site_aniso_label
_atom_site_aniso_U_11
_atom_site_aniso_U_22
_atom_site_aniso_U_33
_atom_site_aniso_U_23
_atom_site_aniso_U_13
_atom_site_aniso_U_12
N4 0.0383(12) 0.0310(12) 0.0288(13) -0.0038(10) -0.0040(10) 0.0015(9)
N2 0.0445(13) 0.0514(16) 0.0307(15) 0.0033(13) -0.0052(11) 0.0065(10)
N5 0.0461(14) 0.0279(14) 0.0374(17) -0.0003(12) -0.0107(12) -0.0003(11)
N1 0.0355(12) 0.0301(12) 0.0310(13) 0.0023(11) 0.0019(9) 0.0043(9)
N3 0.0442(13) 0.0457(15) 0.0330(14) -0.0066(13) -0.0106(12) 0.0032(10)
O3 0.0552(12) 0.0422(11) 0.0503(15) 0.0168(12) -0.0175(11) -0.0053(10)
N6 0.0464(14) 0.0278(12) 0.0487(17) 0.0038(12) 0.0099(14) 0.0017(10)
C1 0.0276(12) 0.0295(14) 0.0263(15) -0.0016(11) 0.0035(11) 0.0004(9)
O1 0.0583(13) 0.0540(14) 0.0738(19) 0.0253(15) -0.0297(14) -0.0117(11)
N7 0.0319(11) 0.0305(11) 0.0298(14) 0.0085(10) -0.0056(10) -0.0026(9)
C2 0.064(2) 0.0267(15) 0.043(2) -0.0041(15) -0.0101(19) -0.0069(13)
O2 0.0815(18) 0.0735(18) 0.072(2) 0.0406(16) -0.0273(16) -0.0414(15)

loop_
_atom_type_symbol
_atom_type_description
_atom_type_scat_dispersion_real
_atom_type_scat_dispersion_imag
_atom_type_scat_source
N N 0.0061 0.0033 'International Tables Vol C Tables 4.2.6.8 and 6.1.1.4'
H H 0.0000 0.0000 'International Tables Vol C Tables 4.2.6.8 and 6.1.1.4'
O O 0.0106 0.0060 'International Tables Vol C Tables 4.2.6.8 and 6.1.1.4'
C C 0.0033 0.0016 'International Tables Vol C Tables 4.2.6.8 and 6.1.1.4'

loop_
_geom_angle_atom_site_label_1
_geom_angle_atom_site_label_2
_geom_angle_atom_site_label_3
_geom_angle
C1 N4 N3 110.0(2)
C1 N4 C2 128.2(3)
N3 N4 C2 121.5(2)
N3 N2 N1 107.1(2)
C1 N5 H5A 113(3)
C1 N5 H5B 122(3)
H5A N5 H5B 125(5)
C1 N1 N2 110.4(2)
C1 N1 N6 123.4(3)
N2 N1 N6 126.1(2)
N2 N3 N4 108.5(2)
N1 N6 H6B 101(2)
N1 N6 H6A 98(2)
H6B N6 H6A 112(4)
N5 C1 N1 127.3(3)
N5 C1 N4 128.7(3)
N1 C1 N4 103.9(2)
O2 N7 O1 121.6(3)
O2 N7 O3 120.2(2)
O1 N7 O3 118.2(2)
N4 C2 H2C 113(3)
N4 C2 H2B 108.3(18)
H2C C2 H2B 91(3)
N4 C2 H2A 103(2)
H2C C2 H2A 121(4)
H2B C2 H2A 120(3)

loop_
_geom_bond_atom_site_label_1
_geom_bond_atom_site_label_2
_geom_bond_distance
N4 C1 1.341(3)
N4 N3 1.354(4)
N4 C2 1.458(4)
N2 N3 1.280(4)
N2 N1 1.364(4)
N5 C1 1.299(4)
N5 H5A 0.77(4)
N5 H5B 0.83(4)
N1 C1 1.340(4)
N1 N6 1.388(3)
O3 N7 1.266(3)
N6 H6B 0.86(4)
N6 H6A 0.95(4)
O1 N7 1.236(3)
N7 O2 1.206(3)
C2 H2C 0.93(6)
C2 H2B 0.98(3)
C2 H2A 0.89(4)
